data_7033918
loop_
_publ_author_name
'Ganesamoorthy, Chelladurai'
'Bendt, Georg'
'Bl\"aser, Dieter'
'W\"olper, Christoph'
'Schulz, Stephan'

_publ_section_title
;
 Te-Te and Te-C bond cleavage reactions using a monovalent gallanediyl.
;
_journal_issue 11
_journal_name_full 'Dalton transactions (Cambridge, England : 2003)'
_journal_page_first 5153
_journal_page_last 5159
_journal_paper_doi 10.1039/c5dt00172b
_journal_volume 44
_journal_year 2015
_chemical_formula_moiety 'C58 H82 Ga2 N4 Te2'
_chemical_formula_sum 'C58 H82 Ga2 N4 Te2'
_chemical_formula_weight 1229.91
_chemical_name_systematic
;
 ?
;
_space_group_crystal_system monoclinic
_space_group_IT_number 14
_space_group_name_Hall '-P 2yn'
_space_group_name_H-M_alt 'P 1 21/n 1'
_symmetry_space_group_name_Hall '-P 2yn'
_symmetry_space_group_name_H-M 'P 1 21/n 1'
_atom_sites_solution_hydrogens geom
_atom_sites_solution_primary direct
_atom_sites_solution_secondary difmap
_audit_creation_method SHELXL-2013
_audit_update_record
;
2014-12-18 deposited with the CCDC.
2015-02-05 downloaded from the CCDC.
;
_cell_angle_alpha 90
_cell_angle_beta 106.759(2)
_cell_angle_gamma 90
_cell_formula_units_Z 2
_cell_length_a 14.0688(10)
_cell_length_b 13.8376(10)
_cell_length_c 15.2807(11)
_cell_measurement_reflns_used 24228
_cell_measurement_temperature 130(1)
_cell_measurement_theta_max 32.50
_cell_measurement_theta_min 2.76
_cell_volume 2848.5(4)
_computing_cell_refinement 'BRUKER D8 KAPPA APEX 2 Vers. 3.0-2009'
_computing_data_collection 'BRUKER D8 KAPPA APEX 2 Vers. 3.0-2009'
_computing_data_reduction 'BRUKER D8 KAPPA APEX 2 Vers. 3.0-2009'
_computing_molecular_graphics 'BRUKER AXS Inc. 2008 Vers. 2008/4'
_computing_publication_material 'BRUKER AXS Inc. 2013 Vers. 2013/4'
_computing_structure_refinement 'BRUKER AXS Inc. 2013 Vers. 2013/4'
_computing_structure_solution 'BRUKER D8 KAPPA APEX 2 Vers. 3.0-2009'
_diffrn_ambient_temperature 130(1)
_diffrn_detector_area_resol_mean 512
_diffrn_measured_fraction_theta_full 0.996
_diffrn_measured_fraction_theta_max 0.986
_diffrn_measurement_device_type
; 
 Bruker D8 KAPPA series II with APEX II area detector system
;
_diffrn_measurement_method
;
 Data collection strategy APEX 2/COSMO
;
_diffrn_radiation_monochromator 'Triumph Goebel mirror'
_diffrn_radiation_type MoK\a
_diffrn_radiation_wavelength 0.71073
_diffrn_reflns_av_R_equivalents 0.0375
_diffrn_reflns_av_unetI/netI 0.0310
_diffrn_reflns_Laue_measured_fraction_full 0.996
_diffrn_reflns_Laue_measured_fraction_max 0.986
_diffrn_reflns_limit_h_max 21
_diffrn_reflns_limit_h_min -20
_diffrn_reflns_limit_k_max 20
_diffrn_reflns_limit_k_min -20
_diffrn_reflns_limit_l_max 22
_diffrn_reflns_limit_l_min -21
_diffrn_reflns_number 43835
_diffrn_reflns_point_group_measured_fraction_full 0.996
_diffrn_reflns_point_group_measured_fraction_max 0.986
_diffrn_reflns_theta_full 25.242
_diffrn_reflns_theta_max 32.618
_diffrn_reflns_theta_min 2.110
_diffrn_source 'sealed X-RAY tube'
_exptl_absorpt_coefficient_mu 1.988
_exptl_absorpt_correction_T_max 0.75
_exptl_absorpt_correction_T_min 0.50
_exptl_absorpt_correction_type multi-scan
_exptl_absorpt_process_details
; 
 BRUKER AXS SMART APEX 2 Vers. 3.0-2009
 R.H. Blessing, Acta Cryst. (1995) A51 33-38 
;
_exptl_crystal_colour colourless
_exptl_crystal_density_diffrn 1.434
_exptl_crystal_description block
_exptl_crystal_F_000 1248
_exptl_crystal_size_max 0.280
_exptl_crystal_size_mid 0.220
_exptl_crystal_size_min 0.180
_refine_diff_density_max 3.763
_refine_diff_density_min -1.417
_refine_diff_density_rms 0.180
_refine_ls_extinction_method none
_refine_ls_goodness_of_fit_ref 1.081
_refine_ls_hydrogen_treatment constr
_refine_ls_matrix_type full
_refine_ls_number_parameters 298
_refine_ls_number_reflns 10256
_refine_ls_number_restraints 0
_refine_ls_restrained_S_all 1.081
_refine_ls_R_factor_all 0.0573
_refine_ls_R_factor_gt 0.0440
_refine_ls_shift/su_max 0.001
_refine_ls_shift/su_mean 0.000
_refine_ls_structure_factor_coef Fsqd
_refine_ls_weighting_details 'w=1/[\s^2^(Fo^2^)+(0.0679P)^2^+6.9476P] where P=(Fo^2^+2Fc^2^)/3'
_refine_ls_weighting_scheme calc
_refine_ls_wR_factor_gt 0.1175
_refine_ls_wR_factor_ref 0.1300
_reflns_Friedel_coverage 0.000
_reflns_number_gt 8525
_reflns_number_total 10256
_reflns_threshold_expression 'I > 2\s(I)'
_cod_data_source_file c5dt00172b2.cif
_cod_data_source_block cg_004m
_cod_depositor_comments 'Adding full bibliography for 7033918--7033921.cif.'
_cod_database_code 7033918
_shelx_space_group_comment
;
The symmetry employed for this shelxl refinement is uniquely defined
by the following loop, which should always be used as a source of
symmetry information in preference to the above space-group names.
They are only intended as comments.
;
_shelx_estimated_absorpt_t_min 0.606
_shelx_estimated_absorpt_t_max 0.716
_shelxl_version_number 2013-4

loop_
_space_group_symop_operation_xyz
'x, y, z'
'-x+1/2, y+1/2, -z+1/2'
'-x, -y, -z'
'x-1/2, -y-1/2, z-1/2'

loop_
_atom_site_label
_atom_site_type_symbol
_atom_site_fract_x
_atom_site_fract_y
_atom_site_fract_z
_atom_site_U_iso_or_equiv
_atom_site_adp_type
_atom_site_occupancy
_atom_site_site_symmetry_order
_atom_site_calc_flag
_atom_site_refinement_flags_posn
_atom_site_refinement_flags_adp
Te1 Te 0.42182(2) 0.61187(2) 0.44065(2) 0.01692(6) Uani 1 1 d . .
Ga1 Ga 0.44272(2) 0.43006(2) 0.41045(2) 0.01304(7) Uani 1 1 d . .
N1 N 0.47552(18) 0.40066(18) 0.29554(17) 0.0177(4) Uani 1 1 d . .
N2 N 0.31806(17) 0.35440(17) 0.37806(16) 0.0157(4) Uani 1 1 d . .
C1 C 0.4050(2) 0.3754(2) 0.21947(19) 0.0206(5) Uani 1 1 d . .
C2 C 0.3074(2) 0.3534(2) 0.2174(2) 0.0228(5) Uani 1 1 d . .
H2 H 0.2610 0.3500 0.1584 0.027 Uiso 1 1 d R U
C3 C 0.2693(2) 0.3357(2) 0.2908(2) 0.0196(5) Uani 1 1 d . .
C4 C 0.4282(3) 0.3644(3) 0.1291(2) 0.0321(7) Uani 1 1 d . .
H4A H 0.4014 0.4199 0.0898 0.048 Uiso 1 1 d R U
H4B H 0.3979 0.3048 0.0990 0.048 Uiso 1 1 d R U
H4C H 0.5003 0.3615 0.1400 0.048 Uiso 1 1 d R U
C5 C 0.1673(2) 0.2904(3) 0.2653(2) 0.0311(7) Uani 1 1 d . .
H5A H 0.1564 0.2591 0.3191 0.047 Uiso 1 1 d R U
H5B H 0.1623 0.2421 0.2172 0.047 Uiso 1 1 d R U
H5C H 0.1170 0.3405 0.2429 0.047 Uiso 1 1 d R U
C6 C 0.5759(2) 0.4087(2) 0.2901(2) 0.0204(5) Uani 1 1 d . .
C7 C 0.6071(2) 0.4923(3) 0.2542(2) 0.0237(6) Uani 1 1 d . .
C8 C 0.7036(3) 0.4933(3) 0.2450(2) 0.0324(7) Uani 1 1 d . .
H8 H 0.7262 0.5490 0.2206 0.039 Uiso 1 1 d R U
C9 C 0.7662(3) 0.4149(4) 0.2705(3) 0.0363(8) Uani 1 1 d . .
H9 H 0.8307 0.4166 0.2626 0.044 Uiso 1 1 d R U
C10 C 0.7348(3) 0.3338(3) 0.3077(2) 0.0326(8) Uani 1 1 d . .
H10 H 0.7788 0.2807 0.3261 0.039 Uiso 1 1 d R U
C11 C 0.6398(2) 0.3285(2) 0.3189(2) 0.0249(6) Uani 1 1 d . .
C12 C 0.5424(3) 0.5814(3) 0.2250(2) 0.0281(6) Uani 1 1 d . .
H12 H 0.4765 0.5682 0.2351 0.034 Uiso 1 1 d R U
C13 C 0.5890(3) 0.6683(3) 0.2839(3) 0.0335(7) Uani 1 1 d . .
H13A H 0.5987 0.6530 0.3485 0.050 Uiso 1 1 d R U
H13B H 0.5448 0.7243 0.2668 0.050 Uiso 1 1 d R U
H13C H 0.6532 0.6833 0.2741 0.050 Uiso 1 1 d R U
C14 C 0.5250(4) 0.6068(4) 0.1234(3) 0.0433(10) Uani 1 1 d . .
H14A H 0.5891 0.6177 0.1116 0.065 Uiso 1 1 d R U
H14B H 0.4847 0.6656 0.1087 0.065 Uiso 1 1 d R U
H14C H 0.4903 0.5534 0.0852 0.065 Uiso 1 1 d R U
C15 C 0.6063(3) 0.2379(2) 0.3573(2) 0.0284(6) Uani 1 1 d . .
H15 H 0.5531 0.2575 0.3852 0.034 Uiso 1 1 d R U
C16 C 0.6887(3) 0.1899(3) 0.4326(3) 0.0376(8) Uani 1 1 d . .
H16A H 0.7397 0.1647 0.4065 0.056 Uiso 1 1 d R U
H16B H 0.6607 0.1366 0.4596 0.056 Uiso 1 1 d R U
H16C H 0.7185 0.2375 0.4801 0.056 Uiso 1 1 d R U
C17 C 0.5603(3) 0.1643(3) 0.2817(3) 0.0434(10) Uani 1 1 d . .
H17A H 0.6100 0.1448 0.2516 0.065 Uiso 1 1 d R U
H17B H 0.5035 0.1938 0.2367 0.065 Uiso 1 1 d R U
H17C H 0.5380 0.1074 0.3086 0.065 Uiso 1 1 d R U
C18 C 0.2740(2) 0.3187(2) 0.44668(19) 0.0186(5) Uani 1 1 d . .
C19 C 0.3031(2) 0.2268(2) 0.4849(2) 0.0256(6) Uani 1 1 d . .
C20 C 0.2555(3) 0.1900(3) 0.5465(3) 0.0343(8) Uani 1 1 d . .
H20 H 0.2736 0.1279 0.5725 0.041 Uiso 1 1 d R U
C21 C 0.1834(3) 0.2414(3) 0.5703(3) 0.0373(9) Uani 1 1 d . .
H21 H 0.1525 0.2150 0.6127 0.045 Uiso 1 1 d R U
C22 C 0.1555(3) 0.3318(3) 0.5325(2) 0.0321(7) Uani 1 1 d . .
H22 H 0.1060 0.3672 0.5500 0.039 Uiso 1 1 d R U
C23 C 0.1991(2) 0.3722(2) 0.4689(2) 0.0216(5) Uani 1 1 d . .
C24 C 0.1599(2) 0.4676(2) 0.4248(2) 0.0242(6) Uani 1 1 d . .
H24 H 0.1962 0.4841 0.3793 0.029 Uiso 1 1 d R U
C25 C 0.0480(3) 0.4617(3) 0.3742(3) 0.0369(8) Uani 1 1 d . .
H25A H 0.0109 0.4501 0.4185 0.055 Uiso 1 1 d R U
H25B H 0.0360 0.4086 0.3300 0.055 Uiso 1 1 d R U
H25C H 0.0261 0.5226 0.3421 0.055 Uiso 1 1 d R U
C26 C 0.1773(3) 0.5485(3) 0.4955(3) 0.0375(8) Uani 1 1 d . .
H26A H 0.1391 0.5353 0.5386 0.056 Uiso 1 1 d R U
H26B H 0.1559 0.6101 0.4646 0.056 Uiso 1 1 d R U
H26C H 0.2481 0.5518 0.5287 0.056 Uiso 1 1 d R U
C27 C 0.3810(3) 0.1663(2) 0.4583(3) 0.0333(7) Uani 1 1 d . .
H27A H 0.4176 0.2097 0.4269 0.040 Uiso 1 1 d R U
C28 C 0.4562(4) 0.1220(3) 0.5406(4) 0.0465(11) Uani 1 1 d . .
H28A H 0.4835 0.1725 0.5858 0.070 Uiso 1 1 d R U
H28B H 0.5100 0.0922 0.5212 0.070 Uiso 1 1 d R U
H28C H 0.4236 0.0727 0.5679 0.070 Uiso 1 1 d R U
C29 C 0.3303(5) 0.0871(4) 0.3904(4) 0.0601(15) Uani 1 1 d . .
H29A H 0.2891 0.0469 0.4177 0.090 Uiso 1 1 d R U
H29B H 0.3810 0.0468 0.3758 0.090 Uiso 1 1 d R U
H29C H 0.2886 0.1170 0.3343 0.090 Uiso 1 1 d R U

loop_
_atom_site_aniso_label
_atom_site_aniso_U_11
_atom_site_aniso_U_22
_atom_site_aniso_U_33
_atom_site_aniso_U_23
_atom_site_aniso_U_13
_atom_site_aniso_U_12
Te1 0.01866(9) 0.01301(8) 0.01640(9) -0.00018(5) 0.00077(6) 0.00236(6)
Ga1 0.01239(13) 0.01325(12) 0.01324(13) -0.00161(9) 0.00333(10) 0.00013(9)
N1 0.0128(10) 0.0226(10) 0.0171(10) -0.0024(8) 0.0032(8) 0.0004(8)
N2 0.0149(10) 0.0155(9) 0.0162(10) -0.0011(8) 0.0036(8) -0.0002(8)
C1 0.0183(12) 0.0278(13) 0.0142(11) -0.0042(10) 0.0023(9) 0.0000(10)
C2 0.0173(12) 0.0323(15) 0.0171(12) -0.0043(11) 0.0019(9) -0.0007(11)
C3 0.0162(12) 0.0202(11) 0.0209(12) -0.0054(10) 0.0029(9) -0.0007(9)
C4 0.0252(16) 0.054(2) 0.0179(13) -0.0110(14) 0.0066(11) -0.0067(15)
C5 0.0206(14) 0.0442(19) 0.0264(15) -0.0100(14) 0.0035(11) -0.0100(13)
C6 0.0155(12) 0.0296(13) 0.0170(12) -0.0064(10) 0.0061(9) -0.0002(10)
C7 0.0164(13) 0.0379(16) 0.0179(12) -0.0042(11) 0.0068(10) -0.0035(11)
C8 0.0209(15) 0.053(2) 0.0263(15) -0.0048(14) 0.0113(12) -0.0077(14)
C9 0.0173(14) 0.063(3) 0.0317(17) -0.0126(17) 0.0122(12) -0.0008(15)
C10 0.0196(14) 0.049(2) 0.0300(16) -0.0129(15) 0.0078(12) 0.0080(14)
C11 0.0197(13) 0.0319(15) 0.0220(13) -0.0105(11) 0.0044(10) 0.0044(11)
C12 0.0211(14) 0.0359(17) 0.0273(15) 0.0038(13) 0.0070(12) -0.0035(12)
C13 0.0306(17) 0.0337(17) 0.0397(19) 0.0039(14) 0.0159(15) -0.0067(14)
C14 0.040(2) 0.057(3) 0.0283(18) 0.0134(17) 0.0021(15) -0.0052(18)
C15 0.0243(15) 0.0267(14) 0.0330(16) -0.0076(12) 0.0062(12) 0.0073(12)
C16 0.038(2) 0.0359(18) 0.0364(19) -0.0031(15) 0.0057(15) 0.0150(15)
C17 0.045(2) 0.0323(18) 0.044(2) -0.0148(16) 0.0001(18) 0.0046(16)
C18 0.0161(12) 0.0203(11) 0.0180(12) 0.0002(9) 0.0026(9) -0.0043(9)
C19 0.0237(14) 0.0219(13) 0.0282(15) 0.0039(11) 0.0024(11) -0.0028(11)
C20 0.0305(17) 0.0341(17) 0.0337(17) 0.0140(14) 0.0019(13) -0.0083(14)
C21 0.0280(17) 0.053(2) 0.0298(17) 0.0129(16) 0.0066(13) -0.0126(16)
C22 0.0219(15) 0.051(2) 0.0249(15) 0.0042(14) 0.0094(12) -0.0049(14)
C23 0.0152(12) 0.0294(14) 0.0201(12) -0.0007(10) 0.0049(10) -0.0027(10)
C24 0.0184(13) 0.0278(14) 0.0274(14) -0.0026(11) 0.0085(11) 0.0021(11)
C25 0.0240(16) 0.044(2) 0.0386(19) 0.0014(16) 0.0020(14) 0.0085(15)
C26 0.0314(18) 0.0400(19) 0.048(2) -0.0161(17) 0.0217(16) -0.0040(15)
C27 0.0364(19) 0.0200(13) 0.0400(19) 0.0031(13) 0.0055(15) 0.0023(13)
C28 0.042(2) 0.0210(15) 0.064(3) 0.0022(16) -0.004(2) 0.0061(14)
C29 0.068(4) 0.043(2) 0.061(3) -0.015(2) 0.004(3) 0.014(2)

loop_
_atom_type_symbol
_atom_type_description
_atom_type_scat_dispersion_real
_atom_type_scat_dispersion_imag
_atom_type_scat_source
C C 0.0033 0.0016 'International Tables Vol C Tables 4.2.6.8 and 6.1.1.4'
H H 0.0000 0.0000 'International Tables Vol C Tables 4.2.6.8 and 6.1.1.4'
N N 0.0061 0.0033 'International Tables Vol C Tables 4.2.6.8 and 6.1.1.4'
Ga Ga 0.2307 1.6083 'International Tables Vol C Tables 4.2.6.8 and 6.1.1.4'
Te Te -0.5308 1.6751 'International Tables Vol C Tables 4.2.6.8 and 6.1.1.4'

loop_
_geom_angle_atom_site_label_1
_geom_angle_atom_site_label_2
_geom_angle_atom_site_label_3
_geom_angle
_geom_angle_site_symmetry_1
_geom_angle_site_symmetry_3
Ga1 Te1 Ga1 81.117(11) 3_666 .
Ga1 Te1 Te1 40.673(7) 3_666 3_666
Ga1 Te1 Te1 40.444(8) . 3_666
N2 Ga1 N1 94.92(10) . .
N2 Ga1 Te1 118.56(7) . 3_666
N1 Ga1 Te1 115.72(7) . 3_666
N2 Ga1 Te1 114.87(7) . .
N1 Ga1 Te1 115.13(7) . .
Te1 Ga1 Te1 98.883(11) 3_666 .
C1 N1 C6 117.5(2) . .
C1 N1 Ga1 121.3(2) . .
C6 N1 Ga1 121.15(18) . .
C3 N2 C18 116.8(2) . .
C3 N2 Ga1 121.0(2) . .
C18 N2 Ga1 122.16(18) . .
N1 C1 C2 123.6(3) . .
N1 C1 C4 121.1(3) . .
C2 C1 C4 115.2(3) . .
C3 C2 C1 128.4(3) . .
N2 C3 C2 124.1(3) . .
N2 C3 C5 120.9(3) . .
C2 C3 C5 114.9(3) . .
C7 C6 C11 121.7(3) . .
C7 C6 N1 120.5(3) . .
C11 C6 N1 117.7(3) . .
C6 C7 C8 117.9(3) . .
C6 C7 C12 123.7(3) . .
C8 C7 C12 118.5(3) . .
C9 C8 C7 121.3(4) . .
C8 C9 C10 120.0(3) . .
C9 C10 C11 121.4(3) . .
C10 C11 C6 117.7(3) . .
C10 C11 C15 120.4(3) . .
C6 C11 C15 121.9(3) . .
C7 C12 C13 110.2(3) . .
C7 C12 C14 112.9(3) . .
C13 C12 C14 109.2(3) . .
C11 C15 C16 113.4(3) . .
C11 C15 C17 111.5(3) . .
C16 C15 C17 109.9(3) . .
C23 C18 C19 121.5(3) . .
C23 C18 N2 120.0(3) . .
C19 C18 N2 118.3(3) . .
C20 C19 C18 118.0(3) . .
C20 C19 C27 120.0(3) . .
C18 C19 C27 122.0(3) . .
C21 C20 C19 121.6(3) . .
C20 C21 C22 120.0(3) . .
C21 C22 C23 121.2(4) . .
C22 C23 C18 117.7(3) . .
C22 C23 C24 118.6(3) . .
C18 C23 C24 123.7(3) . .
C23 C24 C26 111.2(3) . .
C23 C24 C25 111.4(3) . .
C26 C24 C25 109.0(3) . .
C28 C27 C19 112.5(4) . .
C28 C27 C29 110.4(3) . .
C19 C27 C29 110.1(4) . .

loop_
_geom_bond_atom_site_label_1
_geom_bond_atom_site_label_2
_geom_bond_distance
_geom_bond_site_symmetry_2
Te1 Ga1 2.5777(4) 3_666
Te1 Ga1 2.5898(4) .
Te1 Te1 3.9260(4) 3_666
Ga1 N2 1.979(2) .
Ga1 N1 1.982(2) .
Ga1 Te1 2.5777(4) 3_666
N1 C1 1.339(4) .
N1 C6 1.443(4) .
N2 C3 1.337(4) .
N2 C18 1.450(4) .
C1 C2 1.397(4) .
C1 C4 1.516(4) .
C2 C3 1.397(4) .
C3 C5 1.511(4) .
C6 C7 1.403(5) .
C6 C11 1.416(4) .
C7 C8 1.404(4) .
C7 C12 1.521(5) .
C8 C9 1.380(6) .
C9 C10 1.387(6) .
C10 C11 1.398(5) .
C11 C15 1.516(5) .
C12 C13 1.532(5) .
C12 C14 1.542(5) .
C15 C16 1.530(5) .
C15 C17 1.537(5) .
C18 C23 1.407(4) .
C18 C19 1.409(4) .
C19 C20 1.400(5) .
C19 C27 1.525(5) .
C20 C21 1.371(6) .
C21 C22 1.387(6) .
C22 C23 1.407(5) .
C23 C24 1.513(5) .
C24 C26 1.525(5) .
C24 C25 1.543(5) .
C27 C28 1.520(6) .
C27 C29 1.536(6) .
